data_4511630
loop_
_publ_author_name
'Wucher, Philipp'
'Schwaderer, Judith B.'
'Mecking, Stefan'

_publ_section_title
;
 Solid-Supported Single-Component Pd(II) Catalysts for Polar Monomer
 Insertion Copolymerization
;
_journal_issue 8
_journal_name_full 'ACS Catalysis'
_journal_page_first 2672
_journal_paper_doi 10.1021/cs5005954
_journal_volume 4
_journal_year 2014
_chemical_formula_moiety 'C48 H54 Cl2 Li2 O12 P2 Pd2 S2'
_chemical_formula_sum 'C48 H54 Cl2 Li2 O12 P2 Pd2 S2'
_chemical_formula_weight 1246.55
_chemical_name_systematic
; 
 ? 
;
_space_group_IT_number 2
_symmetry_cell_setting triclinic
_symmetry_space_group_name_Hall '-P 1'
_symmetry_space_group_name_H-M 'P -1'
_atom_sites_solution_hydrogens geom
_atom_sites_solution_primary direct
_atom_sites_solution_secondary difmap
_audit_creation_method SHELXL-97
_cell_angle_alpha 103.819(5)
_cell_angle_beta 93.508(5)
_cell_angle_gamma 106.900(4)
_cell_formula_units_Z 1
_cell_length_a 9.6353(6)
_cell_length_b 10.7338(6)
_cell_length_c 13.7048(8)
_cell_measurement_reflns_used 51098
_cell_measurement_temperature 100(2)
_cell_measurement_theta_max 32.25
_cell_measurement_theta_min 2.22
_cell_volume 1303.85(14)
_computing_cell_refinement 'STOE X-AREA'
_computing_data_collection 'STOE X-AREA'
_computing_data_reduction 'STOE X-RED32'
_computing_structure_refinement 'SHELXL-97 (Sheldrick, 1997)'
_computing_structure_solution 'SHELXS-97 (Sheldrick, 1990)'
_diffrn_ambient_temperature 100(2)
_diffrn_detector_area_resol_mean 6.67
_diffrn_measured_fraction_theta_full 0.995
_diffrn_measured_fraction_theta_max 0.995
_diffrn_measurement_device_type 'STOE IPDS 2T'
_diffrn_measurement_method 'rotation method'
_diffrn_radiation_monochromator graphite
_diffrn_radiation_source 'fine-focus sealed tube'
_diffrn_radiation_type MoK\a
_diffrn_radiation_wavelength 0.71073
_diffrn_reflns_av_R_equivalents 0.0509
_diffrn_reflns_av_sigmaI/netI 0.0438
_diffrn_reflns_limit_h_max 14
_diffrn_reflns_limit_h_min -14
_diffrn_reflns_limit_k_max 15
_diffrn_reflns_limit_k_min -15
_diffrn_reflns_limit_l_max 20
_diffrn_reflns_limit_l_min -20
_diffrn_reflns_number 28991
_diffrn_reflns_theta_full 31.85
_diffrn_reflns_theta_max 31.85
_diffrn_reflns_theta_min 2.22
_exptl_absorpt_coefficient_mu 0.992
_exptl_absorpt_correction_T_max 0.8765
_exptl_absorpt_correction_T_min 0.7083
_exptl_absorpt_correction_type integration
_exptl_absorpt_process_details 'STOE X-RED32'
_exptl_crystal_colour yellow
_exptl_crystal_density_diffrn 1.588
_exptl_crystal_density_method 'not measured'
_exptl_crystal_description prism
_exptl_crystal_F_000 632
_exptl_crystal_size_max 0.4
_exptl_crystal_size_mid 0.4
_exptl_crystal_size_min 0.3
_refine_diff_density_max 0.722
_refine_diff_density_min -0.904
_refine_diff_density_rms 0.196
_refine_ls_extinction_method none
_refine_ls_goodness_of_fit_ref 1.069
_refine_ls_hydrogen_treatment mixed
_refine_ls_matrix_type full
_refine_ls_number_parameters 322
_refine_ls_number_reflns 8896
_refine_ls_number_restraints 0
_refine_ls_restrained_S_all 1.069
_refine_ls_R_factor_all 0.0388
_refine_ls_R_factor_gt 0.0308
_refine_ls_shift/su_max 0.002
_refine_ls_shift/su_mean 0.000
_refine_ls_structure_factor_coef Fsqd
_refine_ls_weighting_details 'calc w=1/[\s^2^(Fo^2^)+(0.0299P)^2^+1.1561P] where P=(Fo^2^+2Fc^2^)/3'
_refine_ls_weighting_scheme calc
_refine_ls_wR_factor_gt 0.0683
_refine_ls_wR_factor_ref 0.0719
_reflns_number_gt 7880
_reflns_number_total 8896
_reflns_threshold_expression >2sigma(I)
_cod_data_source_file cs5005954_si_002.cif
_cod_data_source_block d:\pw436
_cod_depositor_comments 'Adding full bibliography for 4511628--4511631.cif.'
_cod_original_cell_volume 1303.85(13)
_cod_database_code 4511630

loop_
_symmetry_equiv_pos_as_xyz
'x, y, z'
'-x, -y, -z'

loop_
_atom_site_label
_atom_site_type_symbol
_atom_site_fract_x
_atom_site_fract_y
_atom_site_fract_z
_atom_site_U_iso_or_equiv
_atom_site_adp_type
_atom_site_occupancy
_atom_site_symmetry_multiplicity
_atom_site_calc_flag
_atom_site_refinement_flags
C1 C 0.71467(18) 0.29809(17) 0.72183(12) 0.0178(3) Uani 1 1 d .
C2 C 0.84164(18) 0.31705(17) 0.78748(12) 0.0168(3) Uani 1 1 d .
C3 C 0.94720(19) 0.44449(18) 0.81442(13) 0.0203(3) Uani 1 1 d .
H3A H 1.0337 0.4598 0.8588 0.024 Uiso 1 1 calc R
C4 C 0.9288(2) 0.54943(19) 0.77786(15) 0.0242(3) Uani 1 1 d .
H4A H 1.0026 0.6352 0.7969 0.029 Uiso 1 1 calc R
C5 C 0.8027(2) 0.5293(2) 0.71350(16) 0.0272(4) Uani 1 1 d .
H5A H 0.7897 0.6009 0.6885 0.033 Uiso 1 1 calc R
C6 C 0.6957(2) 0.40331(19) 0.68591(14) 0.0233(3) Uani 1 1 d .
H6A H 0.6090 0.3891 0.6422 0.028 Uiso 1 1 calc R
C7 C 0.78632(18) 0.19198(18) 0.95104(12) 0.0184(3) Uani 1 1 d .
C8 C 0.75896(19) 0.30981(18) 1.00101(13) 0.0196(3) Uani 1 1 d .
H8A H 0.7890 0.3878 0.9765 0.024 Uiso 1 1 calc R
C9 C 0.68790(19) 0.31403(18) 1.08659(13) 0.0210(3) Uani 1 1 d .
H9A H 0.6707 0.3952 1.1204 0.025 Uiso 1 1 calc R
C10 C 0.6419(2) 0.20075(19) 1.12315(13) 0.0216(3) Uani 1 1 d .
C11 C 0.6716(2) 0.0829(2) 1.07404(14) 0.0255(4) Uani 1 1 d .
H11A H 0.6432 0.0056 1.0994 0.031 Uiso 1 1 calc R
C12 C 0.7422(2) 0.07839(19) 0.98857(14) 0.0234(3) Uani 1 1 d .
H12A H 0.7607 -0.0024 0.9553 0.028 Uiso 1 1 calc R
C13 C 0.5572(2) 0.2000(2) 1.21166(15) 0.0284(4) Uani 1 1 d .
H13A H 0.4573 0.1351 1.1886 0.034 Uiso 1 1 calc R
H13B H 0.6062 0.1704 1.2634 0.034 Uiso 1 1 calc R
C14 C 1.06998(19) 0.24548(18) 0.88406(13) 0.0195(3) Uani 1 1 d .
C15 C 1.1705(2) 0.27295(19) 0.81575(14) 0.0217(3) Uani 1 1 d .
C16 C 1.3203(2) 0.3167(2) 0.84875(16) 0.0276(4) Uani 1 1 d .
H16A H 1.3882 0.3378 0.8031 0.033 Uiso 1 1 calc R
C17 C 1.3699(2) 0.3293(2) 0.94919(18) 0.0326(4) Uani 1 1 d .
H17A H 1.4723 0.3576 0.9714 0.039 Uiso 1 1 calc R
C18 C 1.2732(2) 0.3015(2) 1.01706(17) 0.0315(4) Uani 1 1 d .
H18A H 1.3087 0.3106 1.0855 0.038 Uiso 1 1 calc R
C19 C 1.1228(2) 0.2598(2) 0.98451(14) 0.0242(3) Uani 1 1 d .
H19A H 1.0558 0.2410 1.0312 0.029 Uiso 1 1 calc R
C20 C 1.2062(2) 0.3147(3) 0.65410(17) 0.0329(4) Uani 1 1 d .
H20A H 1.2808 0.2693 0.6414 0.039 Uiso 1 1 calc R
H20B H 1.2542 0.4110 0.6872 0.039 Uiso 1 1 calc R
H20C H 1.1487 0.3043 0.5895 0.039 Uiso 1 1 calc R
C21 C 0.9423(2) -0.0770(2) 0.79827(15) 0.0271(4) Uani 1 1 d .
H21A H 1.0327 -0.0614 0.7674 0.033 Uiso 1 1 calc R
H21B H 0.9008 -0.1735 0.7934 0.033 Uiso 1 1 calc R
H21C H 0.9640 -0.0254 0.8698 0.033 Uiso 1 1 calc R
C22 C 0.8659(3) 0.0933(3) 0.4636(2) 0.0423(6) Uani 1 1 d .
H22C H 0.7952 0.0027 0.4362 0.051 Uiso 1 1 calc R
H22B H 0.8974 0.1077 0.5359 0.051 Uiso 1 1 calc R
H22A H 0.9511 0.1020 0.4271 0.051 Uiso 1 1 calc R
C23 C 0.7957(2) 0.1964(3) 0.45087(19) 0.0365(5) Uani 1 1 d .
C24 C 0.8921(4) 0.3289(4) 0.4436(5) 0.104(2) Uani 1 1 d .
H24C H 0.8320 0.3854 0.4328 0.125 Uiso 1 1 calc R
H24B H 0.9473 0.3146 0.3865 0.125 Uiso 1 1 calc R
H24A H 0.9604 0.3741 0.5067 0.125 Uiso 1 1 calc R
Cl1 Cl 0.69959(5) -0.23222(4) 0.59876(3) 0.02112(8) Uani 1 1 d .
Li1 Li 0.4641(4) 0.1332(3) 0.4666(3) 0.0250(6) Uani 1 1 d .
O1 O 0.63815(14) 0.03991(13) 0.63368(9) 0.0197(2) Uani 1 1 d .
O2 O 0.51404(15) 0.11625(14) 0.77492(10) 0.0228(3) Uani 1 1 d .
O3 O 0.46570(14) 0.15660(13) 0.61010(10) 0.0211(2) Uani 1 1 d .
O4 O 0.5482(2) 0.33029(18) 1.25524(15) 0.0474(5) Uani 1 1 d .
H25 H 0.487(3) 0.3253(3) 1.296(2) 0.083(13) Uiso 1 1 calc R
O5 O 1.11105(15) 0.25508(15) 0.71886(10) 0.0255(3) Uani 1 1 d .
O6 O 0.66533(16) 0.17848(17) 0.45046(12) 0.0333(3) Uani 1 1 d .
S1 S 0.57001(4) 0.14185(4) 0.68460(3) 0.01687(8) Uani 1 1 d .
P1 P 0.87537(5) 0.18292(4) 0.83751(3) 0.01622(8) Uani 1 1 d .
Pd1 Pd 0.794765(14) -0.015870(13) 0.723635(9) 0.01611(4) Uani 1 1 d .

loop_
_atom_site_aniso_label
_atom_site_aniso_U_11
_atom_site_aniso_U_22
_atom_site_aniso_U_33
_atom_site_aniso_U_23
_atom_site_aniso_U_13
_atom_site_aniso_U_12
C1 0.0191(7) 0.0171(7) 0.0162(7) 0.0042(6) 0.0005(5) 0.0047(6)
C2 0.0193(7) 0.0162(7) 0.0156(6) 0.0051(5) 0.0023(5) 0.0060(6)
C3 0.0211(7) 0.0180(7) 0.0204(7) 0.0048(6) 0.0000(6) 0.0051(6)
C4 0.0271(8) 0.0169(8) 0.0270(9) 0.0064(6) 0.0010(7) 0.0048(6)
C5 0.0332(10) 0.0194(8) 0.0300(9) 0.0099(7) -0.0018(7) 0.0084(7)
C6 0.0267(8) 0.0201(8) 0.0236(8) 0.0065(6) -0.0025(7) 0.0088(7)
C7 0.0189(7) 0.0200(7) 0.0151(7) 0.0052(6) 0.0004(5) 0.0045(6)
C8 0.0213(7) 0.0186(7) 0.0180(7) 0.0055(6) 0.0018(6) 0.0046(6)
C9 0.0218(7) 0.0209(8) 0.0190(7) 0.0040(6) 0.0017(6) 0.0060(6)
C10 0.0220(8) 0.0239(8) 0.0176(7) 0.0057(6) 0.0020(6) 0.0053(6)
C11 0.0325(9) 0.0233(9) 0.0226(8) 0.0105(7) 0.0063(7) 0.0075(7)
C12 0.0285(9) 0.0213(8) 0.0222(8) 0.0080(6) 0.0044(7) 0.0087(7)
C13 0.0347(10) 0.0277(9) 0.0227(8) 0.0075(7) 0.0105(7) 0.0076(8)
C14 0.0188(7) 0.0194(7) 0.0201(7) 0.0053(6) -0.0010(6) 0.0063(6)
C15 0.0206(7) 0.0214(8) 0.0228(8) 0.0033(6) 0.0009(6) 0.0086(6)
C16 0.0190(8) 0.0311(10) 0.0332(10) 0.0067(8) 0.0036(7) 0.0103(7)
C17 0.0200(8) 0.0361(11) 0.0386(11) 0.0061(9) -0.0059(8) 0.0096(8)
C18 0.0274(9) 0.0365(11) 0.0284(9) 0.0066(8) -0.0075(7) 0.0105(8)
C19 0.0247(8) 0.0252(9) 0.0214(8) 0.0060(7) -0.0030(6) 0.0074(7)
C20 0.0291(10) 0.0431(12) 0.0287(10) 0.0126(9) 0.0100(8) 0.0113(9)
C21 0.0339(10) 0.0231(8) 0.0248(9) 0.0011(7) -0.0063(7) 0.0161(7)
C22 0.0290(10) 0.0435(14) 0.0547(15) 0.0166(12) 0.0104(10) 0.0083(9)
C23 0.0279(10) 0.0397(12) 0.0392(12) 0.0139(10) 0.0066(9) 0.0037(9)
C24 0.0439(18) 0.072(3) 0.223(6) 0.092(4) 0.036(3) 0.0136(17)
Cl1 0.0291(2) 0.01777(17) 0.01717(17) 0.00341(14) 0.00098(14) 0.00990(15)
Li1 0.0276(16) 0.0243(16) 0.0211(14) 0.0048(12) -0.0007(12) 0.0072(13)
O1 0.0208(6) 0.0189(6) 0.0179(5) 0.0027(4) -0.0010(4) 0.0066(5)
O2 0.0232(6) 0.0249(6) 0.0220(6) 0.0090(5) 0.0052(5) 0.0076(5)
O3 0.0201(6) 0.0226(6) 0.0202(6) 0.0046(5) -0.0023(4) 0.0081(5)
O4 0.0701(13) 0.0305(8) 0.0472(10) 0.0126(7) 0.0398(10) 0.0160(8)
O5 0.0220(6) 0.0342(7) 0.0205(6) 0.0073(5) 0.0046(5) 0.0086(5)
O6 0.0250(7) 0.0439(9) 0.0260(7) 0.0080(6) 0.0021(5) 0.0050(6)
S1 0.01728(17) 0.01705(17) 0.01605(16) 0.00428(14) -0.00005(13) 0.00565(14)
P1 0.01789(18) 0.01616(18) 0.01452(17) 0.00466(14) -0.00006(14) 0.00529(15)
Pd1 0.01932(6) 0.01511(6) 0.01440(6) 0.00416(4) 0.00079(4) 0.00634(4)

loop_
_atom_type_symbol
_atom_type_description
_atom_type_scat_dispersion_real
_atom_type_scat_dispersion_imag
_atom_type_scat_source
C C 0.0033 0.0016 'International Tables Vol C Tables 4.2.6.8 and 6.1.1.4'
H H 0.0000 0.0000 'International Tables Vol C Tables 4.2.6.8 and 6.1.1.4'
Cl Cl 0.1484 0.1585 'International Tables Vol C Tables 4.2.6.8 and 6.1.1.4'
Li Li -0.0003 0.0001 'International Tables Vol C Tables 4.2.6.8 and 6.1.1.4'
O O 0.0106 0.0060 'International Tables Vol C Tables 4.2.6.8 and 6.1.1.4'
S S 0.1246 0.1234 'International Tables Vol C Tables 4.2.6.8 and 6.1.1.4'
P P 0.1023 0.0942 'International Tables Vol C Tables 4.2.6.8 and 6.1.1.4'
Pd Pd -0.9988 1.0072 'International Tables Vol C Tables 4.2.6.8 and 6.1.1.4'

loop_
_geom_angle_atom_site_label_1
_geom_angle_atom_site_label_2
_geom_angle_atom_site_label_3
_geom_angle
_geom_angle_site_symmetry_1
_geom_angle_site_symmetry_3
C6 C1 C2 120.77(16) . .
C6 C1 S1 117.18(13) . .
C2 C1 S1 122.02(13) . .
C3 C2 C1 117.71(15) . .
C3 C2 P1 118.89(13) . .
C1 C2 P1 123.40(13) . .
C4 C3 C2 121.53(16) . .
C5 C4 C3 120.06(17) . .
C4 C5 C6 119.46(17) . .
C1 C6 C5 120.46(17) . .
C8 C7 C12 119.00(16) . .
C8 C7 P1 121.22(13) . .
C12 C7 P1 119.77(14) . .
C9 C8 C7 120.43(16) . .
C10 C9 C8 120.72(17) . .
C9 C10 C11 118.90(17) . .
C9 C10 C13 121.80(17) . .
C11 C10 C13 119.27(17) . .
C12 C11 C10 120.47(17) . .
C11 C12 C7 120.45(18) . .
O4 C13 C10 110.63(17) . .
C19 C14 C15 119.06(16) . .
C19 C14 P1 121.73(14) . .
C15 C14 P1 119.12(13) . .
O5 C15 C16 123.93(18) . .
O5 C15 C14 115.79(15) . .
C16 C15 C14 120.28(17) . .
C17 C16 C15 119.42(19) . .
C18 C17 C16 121.19(18) . .
C17 C18 C19 119.47(19) . .
C14 C19 C18 120.57(19) . .
O6 C23 C24 119.1(3) . .
O6 C23 C22 122.9(2) . .
C24 C23 C22 117.9(2) . .
Li1 Cl1 Pd1 84.54(8) 2_656 .
O6 Li1 O3 103.89(17) . .
O6 Li1 O1 107.32(18) . 2_656
O3 Li1 O1 122.55(19) . 2_656
O6 Li1 Cl1 123.16(17) . 2_656
O3 Li1 Cl1 111.34(17) . 2_656
O1 Li1 Cl1 89.66(13) 2_656 2_656
O6 Li1 Pd1 122.56(15) . 2_656
O3 Li1 Pd1 133.23(16) . 2_656
O1 Li1 Pd1 41.70(7) 2_656 2_656
Cl1 Li1 Pd1 48.16(6) 2_656 2_656
O6 Li1 Li1 82.00(16) . 2_656
O3 Li1 Li1 70.01(13) . 2_656
O1 Li1 Li1 68.20(13) 2_656 2_656
Cl1 Li1 Li1 151.46(19) 2_656 2_656
Pd1 Li1 Li1 108.87(14) 2_656 2_656
S1 O1 Li1 126.20(13) . 2_656
S1 O1 Pd1 119.65(7) . .
Li1 O1 Pd1 101.70(11) 2_656 .
S1 O3 Li1 130.11(14) . .
C15 O5 C20 117.21(16) . .
C23 O6 Li1 169.9(2) . .
O2 S1 O3 115.28(8) . .
O2 S1 O1 112.88(8) . .
O3 S1 O1 109.16(8) . .
O2 S1 C1 107.29(8) . .
O3 S1 C1 106.20(8) . .
O1 S1 C1 105.32(8) . .
C14 P1 C7 104.86(8) . .
C14 P1 C2 104.26(8) . .
C7 P1 C2 103.95(8) . .
C14 P1 Pd1 116.42(6) . .
C7 P1 Pd1 114.36(6) . .
C2 P1 Pd1 111.74(6) . .
C21 Pd1 O1 175.94(6) . .
C21 Pd1 P1 88.66(6) . .
O1 Pd1 P1 94.85(4) . .
C21 Pd1 Cl1 92.79(6) . .
O1 Pd1 Cl1 83.73(3) . .
P1 Pd1 Cl1 178.298(17) . .
C21 Pd1 Li1 140.05(8) . 2_656
O1 Pd1 Li1 36.61(7) . 2_656
P1 Pd1 Li1 131.22(6) . 2_656
Cl1 Pd1 Li1 47.30(6) . 2_656

loop_
_geom_bond_atom_site_label_1
_geom_bond_atom_site_label_2
_geom_bond_distance
_geom_bond_site_symmetry_2
C1 C6 1.388(2) .
C1 C2 1.407(2) .
C1 S1 1.7779(17) .
C2 C3 1.395(2) .
C2 P1 1.8344(17) .
C3 C4 1.388(3) .
C4 C5 1.387(3) .
C5 C6 1.390(3) .
C7 C8 1.393(3) .
C7 C12 1.399(2) .
C7 P1 1.8182(18) .
C8 C9 1.392(2) .
C9 C10 1.390(3) .
C10 C11 1.401(3) .
C10 C13 1.503(3) .
C11 C12 1.388(3) .
C13 O4 1.413(3) .
C14 C19 1.395(2) .
C14 C15 1.406(3) .
C14 P1 1.8141(17) .
C15 O5 1.360(2) .
C15 C16 1.391(3) .
C16 C17 1.391(3) .
C17 C18 1.378(3) .
C18 C19 1.396(3) .
C20 O5 1.438(2) .
C21 Pd1 2.0451(18) .
C22 C23 1.491(4) .
C23 O6 1.214(3) .
C23 C24 1.486(4) .
Cl1 Li1 2.382(3) 2_656
Cl1 Pd1 2.4154(5) .
Li1 O6 1.898(4) .
Li1 O3 1.920(4) .
Li1 O1 1.965(4) 2_656
Li1 Cl1 2.382(3) 2_656
Li1 Pd1 3.227(3) 2_656
Li1 Li1 3.437(7) 2_656
O1 S1 1.4915(14) .
O1 Li1 1.965(4) 2_656
O1 Pd1 2.1922(12) .
O2 S1 1.4340(14) .
O3 S1 1.4567(13) .
P1 Pd1 2.2112(5) .
Pd1 Li1 3.227(3) 2_656

loop_
_geom_torsion_atom_site_label_1
_geom_torsion_atom_site_label_2
_geom_torsion_atom_site_label_3
_geom_torsion_atom_site_label_4
_geom_torsion
_geom_torsion_site_symmetry_1
_geom_torsion_site_symmetry_4
C6 C1 C2 C3 -0.3(3) . .
S1 C1 C2 C3 -178.28(13) . .
C6 C1 C2 P1 -179.58(14) . .
S1 C1 C2 P1 2.4(2) . .
C1 C2 C3 C4 -0.2(3) . .
P1 C2 C3 C4 179.09(15) . .
C2 C3 C4 C5 0.5(3) . .
C3 C4 C5 C6 -0.2(3) . .
C2 C1 C6 C5 0.6(3) . .
S1 C1 C6 C5 178.65(16) . .
C4 C5 C6 C1 -0.3(3) . .
C12 C7 C8 C9 -0.4(3) . .
P1 C7 C8 C9 178.64(13) . .
C7 C8 C9 C10 -0.6(3) . .
C8 C9 C10 C11 1.7(3) . .
C8 C9 C10 C13 -176.37(17) . .
C9 C10 C11 C12 -1.8(3) . .
C13 C10 C11 C12 176.32(18) . .
C10 C11 C12 C7 0.8(3) . .
C8 C7 C12 C11 0.3(3) . .
P1 C7 C12 C11 -178.76(15) . .
C9 C10 C13 O4 -6.3(3) . .
C11 C10 C13 O4 175.64(19) . .
C19 C14 C15 O5 179.14(17) . .
P1 C14 C15 O5 2.7(2) . .
C19 C14 C15 C16 -1.4(3) . .
P1 C14 C15 C16 -177.85(15) . .
O5 C15 C16 C17 -178.81(19) . .
C14 C15 C16 C17 1.8(3) . .
C15 C16 C17 C18 -1.1(3) . .
C16 C17 C18 C19 0.0(3) . .
C15 C14 C19 C18 0.4(3) . .
P1 C14 C19 C18 176.67(16) . .
C17 C18 C19 C14 0.3(3) . .
O6 Li1 O3 S1 -29.5(2) . .
O1 Li1 O3 S1 91.9(2) 2_656 .
Cl1 Li1 O3 S1 -164.07(10) 2_656 .
Pd1 Li1 O3 S1 143.93(15) 2_656 .
Li1 Li1 O3 S1 46.45(18) 2_656 .
C16 C15 O5 C20 -15.3(3) . .
C14 C15 O5 C20 164.09(18) . .
C24 C23 O6 Li1 -142.5(11) . .
C22 C23 O6 Li1 34.3(13) . .
O3 Li1 O6 C23 41.6(13) . .
O1 Li1 O6 C23 -89.6(12) 2_656 .
Cl1 Li1 O6 C23 169.1(11) 2_656 .
Pd1 Li1 O6 C23 -132.8(11) 2_656 .
Li1 Li1 O6 C23 -25.5(12) 2_656 .
Li1 O3 S1 O2 -157.37(17) . .
Li1 O3 S1 O1 -29.11(19) . .
Li1 O3 S1 C1 83.99(18) . .
Li1 O1 S1 O2 87.12(16) 2_656 .
Pd1 O1 S1 O2 -47.76(11) . .
Li1 O1 S1 O3 -42.47(17) 2_656 .
Pd1 O1 S1 O3 -177.35(8) . .
Li1 O1 S1 C1 -156.14(15) 2_656 .
Pd1 O1 S1 C1 68.98(9) . .
C6 C1 S1 O2 -116.61(15) . .
C2 C1 S1 O2 61.43(16) . .
C6 C1 S1 O3 7.18(17) . .
C2 C1 S1 O3 -174.78(14) . .
C6 C1 S1 O1 122.90(15) . .
C2 C1 S1 O1 -59.06(16) . .
C19 C14 P1 C7 14.25(18) . .
C15 C14 P1 C7 -169.44(14) . .
C19 C14 P1 C2 123.20(16) . .
C15 C14 P1 C2 -60.49(16) . .
C19 C14 P1 Pd1 -113.22(15) . .
C15 C14 P1 Pd1 63.09(16) . .
C8 C7 P1 C14 86.74(15) . .
C12 C7 P1 C14 -94.19(15) . .
C8 C7 P1 C2 -22.44(16) . .
C12 C7 P1 C2 156.63(14) . .
C8 C7 P1 Pd1 -144.54(12) . .
C12 C7 P1 Pd1 34.53(16) . .
C3 C2 P1 C14 -15.58(16) . .
C1 C2 P1 C14 163.68(15) . .
C3 C2 P1 C7 94.04(15) . .
C1 C2 P1 C7 -86.70(16) . .
C3 C2 P1 Pd1 -142.14(13) . .
C1 C2 P1 Pd1 37.12(16) . .
S1 O1 Pd1 C21 -180(31) . .
Li1 O1 Pd1 C21 36.0(10) 2_656 .
S1 O1 Pd1 P1 -29.81(8) . .
Li1 O1 Pd1 P1 -174.08(11) 2_656 .
S1 O1 Pd1 Cl1 149.24(8) . .
Li1 O1 Pd1 Cl1 4.97(11) 2_656 .
S1 O1 Pd1 Li1 144.28(16) . 2_656
C14 P1 Pd1 C21 36.15(9) . .
C7 P1 Pd1 C21 -86.50(9) . .
C2 P1 Pd1 C21 155.77(9) . .
C14 P1 Pd1 O1 -141.82(7) . .
C7 P1 Pd1 O1 95.54(7) . .
C2 P1 Pd1 O1 -22.20(7) . .
C14 P1 Pd1 Cl1 -175(14) . .
C7 P1 Pd1 Cl1 61.9(6) . .
C2 P1 Pd1 Cl1 -55.8(6) . .
C14 P1 Pd1 Li1 -146.51(10) . 2_656
C7 P1 Pd1 Li1 90.85(10) . 2_656
C2 P1 Pd1 Li1 -26.89(10) . 2_656
Li1 Cl1 Pd1 C21 178.06(11) 2_656 .
Li1 Cl1 Pd1 O1 -4.03(9) 2_656 .
Li1 Cl1 Pd1 P1 29.7(6) 2_656 .
